data_2219870
loop_
_publ_author_name
'Ling, Chun-Sheng'
'Wu, Qiang'
'Li, Shan-Shan'

_publ_section_title 8,9-Isopropylidenedioxy-3-<i>p</i>-tolyl-1,6-dioxa-3-azaspiro[4.5]decane-2,10-dione
_journal_coeditor_code HB2819
_journal_issue 11
_journal_name_full 'Acta Crystallographica Section E'
_journal_page_first o2181
_journal_paper_doi 10.1107/S1600536808034259
_journal_volume 64
_journal_year 2008
_chemical_formula_iupac 'C17 H19 N O6'
_chemical_formula_moiety 'C17 H19 N O6'
_chemical_formula_sum 'C17 H19 N O6'
_chemical_formula_weight 333.33
_chemical_name_systematic
;
8,9-Isopropylidenedioxy-3-p-tolyl-1,6-dioxa-3-azaspiro[4.5]decane-2,10-dione
;
_space_group_IT_number 4
_symmetry_cell_setting monoclinic
_symmetry_space_group_name_Hall 'P 2yb'
_symmetry_space_group_name_H-M 'P 1 21 1'
_atom_sites_solution_hydrogens geom
_atom_sites_solution_primary direct
_atom_sites_solution_secondary difmap
_audit_creation_method SHELXL-97
_cell_angle_alpha 90.00
_cell_angle_beta 94.0840(10)
_cell_angle_gamma 90.00
_cell_formula_units_Z 2
_cell_length_a 11.1268(8)
_cell_length_b 6.3163(5)
_cell_length_c 11.8697(8)
_cell_measurement_reflns_used 2427
_cell_measurement_temperature 296(2)
_cell_measurement_theta_max 21.06
_cell_measurement_theta_min 2.42
_cell_volume 832.09(11)
_computing_cell_refinement 'SAINT-Plus (Bruker, 2001)'
_computing_data_collection 'SMART (Bruker, 2001)'
_computing_data_reduction 'SAINT-Plus (Bruker, 2001)'
_computing_molecular_graphics 'PLATON (Spek, 2003)'
_computing_publication_material 'PLATON (Spek, 2003)'
_computing_structure_refinement 'SHELXL97 (Sheldrick, 2008)'
_computing_structure_solution 'SHELXS97 (Sheldrick, 2008)'
_diffrn_ambient_temperature 296(2)
_diffrn_measured_fraction_theta_full 0.999
_diffrn_measured_fraction_theta_max 0.999
_diffrn_measurement_device_type 'Bruker SMART CCD'
_diffrn_measurement_method \w
_diffrn_radiation_monochromator graphite
_diffrn_radiation_source 'fine-focus sealed tube'
_diffrn_radiation_type MoK\a
_diffrn_radiation_wavelength 0.71073
_diffrn_reflns_av_R_equivalents 0.0279
_diffrn_reflns_av_sigmaI/netI 0.0210
_diffrn_reflns_limit_h_max 13
_diffrn_reflns_limit_h_min -13
_diffrn_reflns_limit_k_max 7
_diffrn_reflns_limit_k_min -7
_diffrn_reflns_limit_l_max 14
_diffrn_reflns_limit_l_min -14
_diffrn_reflns_number 8821
_diffrn_reflns_theta_full 26.00
_diffrn_reflns_theta_max 26.00
_diffrn_reflns_theta_min 1.72
_exptl_absorpt_coefficient_mu 0.101
_exptl_absorpt_correction_T_max 0.987
_exptl_absorpt_correction_T_min 0.982
_exptl_absorpt_correction_type multi-scan
_exptl_absorpt_process_details '(SADABS; Sheldrick, 2001)'
_exptl_crystal_colour colorless
_exptl_crystal_density_diffrn 1.330
_exptl_crystal_density_method 'not measured'
_exptl_crystal_description block
_exptl_crystal_F_000 352
_exptl_crystal_size_max 0.18
_exptl_crystal_size_mid 0.15
_exptl_crystal_size_min 0.13
_refine_diff_density_max 0.103
_refine_diff_density_min -0.132
_refine_ls_extinction_method none
_refine_ls_goodness_of_fit_ref 1.056
_refine_ls_hydrogen_treatment constr
_refine_ls_matrix_type full
_refine_ls_number_parameters 220
_refine_ls_number_reflns 1795
_refine_ls_number_restraints 1
_refine_ls_restrained_S_all 1.055
_refine_ls_R_factor_all 0.0513
_refine_ls_R_factor_gt 0.0343
_refine_ls_shift/su_max 0.000
_refine_ls_shift/su_mean 0.000
_refine_ls_structure_factor_coef Fsqd
_refine_ls_weighting_details 'calc w=1/[\s^2^(Fo^2^)+(0.0303P)^2^+0.0894P] where P=(Fo^2^+2Fc^2^)/3'
_refine_ls_weighting_scheme calc
_refine_ls_wR_factor_gt 0.0699
_refine_ls_wR_factor_ref 0.0753
_reflns_number_gt 1389
_reflns_number_total 1795
_reflns_threshold_expression I>2\s(I)
_cod_data_source_file hb2819.cif
_cod_data_source_block I
_cod_depositor_comments
;
The following automatic conversions were performed:
'_symmetry_cell_setting' value 'Monoclinic' changed to 'monoclinic'
according to '/home/saulius/struct/CIF-dictionaries/cif_core.dic'
dictionary named 'cif_core.dic' version 2.4.1 from
2010-06-29.

'_exptl_absorpt_correction_type' value 'Multi-scan' changed
to 'multi-scan' according to
'/home/saulius/struct/CIF-dictionaries/cif_core.dic' dictionary named
'cif_core.dic' version 2.4.1 from 2010-06-29.

Automatic conversion script
Id: cif_fix_enum 1527 2010-12-29 10:47:43Z saulius 

The following automatic conversions were performed:

'_symmetry_cell_setting' value 'Monoclinic' changed to 'monoclinic'
according to /home/saulius/struct/CIF-dictionaries/cif_core.dic
dictionary named 'cif_core.dic' version 2.4.1 from
2010-06-29.

'_exptl_absorpt_correction_type' value 'Multi-scan'
changed to 'multi-scan' according to
/home/saulius/struct/CIF-dictionaries/cif_core.dic dictionary named
'cif_core.dic' version 2.4.1 from 2010-06-29.

Automatic conversion script
Id: cif_fix_values 1715 2011-07-08 13:25:40Z adriana 
;
_cod_original_sg_symbol_Hall 'P 2y b'
_cod_original_sg_symbol_H-M 'P 21'
_cod_database_code 2219870
_cod_database_fobs_code 2219870

loop_
_symmetry_equiv_pos_as_xyz
'x, y, z'
'-x, y+1/2, -z'

loop_
_atom_site_type_symbol
_atom_site_label
_atom_site_fract_x
_atom_site_fract_y
_atom_site_fract_z
_atom_site_U_iso_or_equiv
_atom_site_adp_type
_atom_site_calc_flag
_atom_site_refinement_flags
_atom_site_occupancy
N N1 0.89223(17) 0.9579(3) 0.12879(17) 0.0543(5) Uani d . 1
O O1 1.00555(17) 1.2504(3) 0.08456(16) 0.0792(6) Uani d . 1
O O2 0.84070(14) 1.1560(3) -0.02227(14) 0.0588(5) Uani d . 1
O O3 0.70022(18) 0.7396(3) -0.15295(19) 0.0810(6) Uani d . 1
O O4 0.64278(14) 1.1097(3) 0.02397(14) 0.0600(5) Uani d . 1
O O5 0.47051(15) 1.1373(3) -0.18543(15) 0.0665(5) Uani d . 1
O O6 0.59983(16) 1.0190(4) -0.31240(15) 0.0766(6) Uani d . 1
C C1 1.1700(3) 0.5776(7) 0.5018(3) 0.0997(12) Uani d . 1
H H1A 1.1778 0.6722 0.5652 0.150 Uiso calc R 1
H H1B 1.2484 0.5455 0.4775 0.150 Uiso calc R 1
H H1C 1.1316 0.4492 0.5235 0.150 Uiso calc R 1
C C2 1.0944(3) 0.6815(5) 0.4059(2) 0.0705(8) Uani d . 1
C C3 1.0017(3) 0.5773(5) 0.3486(2) 0.0760(8) Uani d . 1
H H3 0.9824 0.4413 0.3714 0.091 Uiso calc R 1
C C4 0.9355(3) 0.6666(5) 0.2580(2) 0.0687(8) Uani d . 1
H H4 0.8727 0.5907 0.2212 0.082 Uiso calc R 1
C C5 0.9620(2) 0.8692(4) 0.2214(2) 0.0534(6) Uani d . 1
C C6 1.0555(2) 0.9785(5) 0.2790(2) 0.0648(7) Uani d . 1
H H6 1.0751 1.1145 0.2567 0.078 Uiso calc R 1
C C7 1.1195(2) 0.8837(6) 0.3702(2) 0.0727(8) Uani d . 1
H H7 1.1815 0.9590 0.4086 0.087 Uiso calc R 1
C C8 0.9231(2) 1.1294(4) 0.0685(2) 0.0563(6) Uani d . 1
C C9 0.7901(2) 0.8463(4) 0.0715(2) 0.0568(6) Uani d . 1
H H9A 0.7294 0.8121 0.1234 0.068 Uiso calc R 1
H H9B 0.8156 0.7175 0.0357 0.068 Uiso calc R 1
C C10 0.74453(19) 1.0086(4) -0.0148(2) 0.0524(6) Uani d . 1
C C11 0.7064(2) 0.9266(4) -0.1330(2) 0.0566(6) Uani d . 1
C C12 0.6676(2) 1.0984(5) -0.2160(2) 0.0628(7) Uani d . 1
H H12 0.7381 1.1759 -0.2389 0.075 Uiso calc R 1
C C13 0.5811(2) 1.2495(4) -0.1640(2) 0.0647(7) Uani d . 1
H H13 0.5778 1.3830 -0.2062 0.078 Uiso calc R 1
C C14 0.6057(2) 1.2941(4) -0.0408(2) 0.0677(7) Uani d . 1
H H14A 0.6684 1.4007 -0.0314 0.081 Uiso calc R 1
H H14B 0.5335 1.3517 -0.0114 0.081 Uiso calc R 1
C C15 0.4747(2) 1.0412(5) -0.2935(2) 0.0696(8) Uani d . 1
C C16 0.4154(3) 1.1789(7) -0.3854(3) 0.1116(13) Uani d . 1
H H16A 0.3316 1.1956 -0.3732 0.167 Uiso calc R 1
H H16B 0.4234 1.1136 -0.4576 0.167 Uiso calc R 1
H H16C 0.4537 1.3152 -0.3840 0.167 Uiso calc R 1
C C17 0.4167(3) 0.8262(6) -0.2888(3) 0.0914(10) Uani d . 1
H H17A 0.4574 0.7441 -0.2296 0.137 Uiso calc R 1
H H17B 0.4222 0.7553 -0.3597 0.137 Uiso calc R 1
H H17C 0.3335 0.8422 -0.2739 0.137 Uiso calc R 1

loop_
_atom_site_aniso_label
_atom_site_aniso_U_11
_atom_site_aniso_U_22
_atom_site_aniso_U_33
_atom_site_aniso_U_12
_atom_site_aniso_U_13
_atom_site_aniso_U_23
N1 0.0565(12) 0.0435(12) 0.0639(12) -0.0099(10) 0.0112(10) -0.0006(10)
O1 0.0775(12) 0.0680(12) 0.0918(13) -0.0344(12) 0.0032(10) 0.0086(11)
O2 0.0532(9) 0.0492(10) 0.0746(11) -0.0102(8) 0.0097(8) 0.0076(9)
O3 0.0798(13) 0.0514(12) 0.1092(15) 0.0067(11) -0.0109(11) -0.0152(12)
O4 0.0554(9) 0.0535(11) 0.0729(11) 0.0052(9) 0.0179(8) 0.0002(9)
O5 0.0617(10) 0.0617(11) 0.0763(12) 0.0064(10) 0.0058(8) -0.0065(11)
O6 0.0769(12) 0.0874(14) 0.0670(11) 0.0026(12) 0.0163(10) -0.0039(11)
C1 0.087(2) 0.131(3) 0.082(2) 0.014(2) 0.0079(17) 0.023(2)
C2 0.0640(17) 0.081(2) 0.0681(18) 0.0086(16) 0.0169(14) 0.0026(16)
C3 0.089(2) 0.0619(19) 0.0775(19) 0.0032(17) 0.0113(16) 0.0108(16)
C4 0.0782(18) 0.0552(17) 0.0727(18) -0.0080(15) 0.0053(14) -0.0008(16)
C5 0.0565(14) 0.0485(15) 0.0563(15) 0.0007(12) 0.0131(12) -0.0047(12)
C6 0.0637(16) 0.0599(17) 0.0719(17) -0.0069(14) 0.0128(14) -0.0061(15)
C7 0.0608(17) 0.088(2) 0.0695(19) -0.0023(17) 0.0066(14) -0.0095(17)
C8 0.0560(14) 0.0470(15) 0.0672(15) -0.0056(14) 0.0142(12) -0.0002(14)
C9 0.0501(13) 0.0438(13) 0.0771(16) -0.0094(12) 0.0082(12) 0.0038(13)
C10 0.0439(12) 0.0439(13) 0.0708(16) -0.0061(12) 0.0147(11) 0.0010(12)
C11 0.0418(13) 0.0497(15) 0.0799(18) -0.0014(11) 0.0168(12) -0.0023(14)
C12 0.0629(15) 0.0604(16) 0.0671(16) -0.0096(14) 0.0182(13) 0.0037(14)
C13 0.0712(17) 0.0429(14) 0.0803(19) 0.0024(14) 0.0080(14) 0.0057(15)
C14 0.0699(17) 0.0472(16) 0.086(2) 0.0098(14) 0.0052(14) -0.0095(15)
C15 0.0694(18) 0.0691(19) 0.0700(18) 0.0084(15) 0.0032(14) 0.0037(16)
C16 0.131(3) 0.108(3) 0.093(2) 0.025(3) -0.012(2) 0.023(2)
C17 0.086(2) 0.084(3) 0.104(2) -0.009(2) 0.0007(18) -0.012(2)

loop_
_atom_type_symbol
_atom_type_description
_atom_type_scat_dispersion_real
_atom_type_scat_dispersion_imag
_atom_type_scat_source
C C 0.0033 0.0000 'International Tables Vol C Tables 4.2.6.8 and 6.1.1.4'
H H 0.0000 0.0000 'International Tables Vol C Tables 4.2.6.8 and 6.1.1.4'
N N 0.0061 0.0000 'International Tables Vol C Tables 4.2.6.8 and 6.1.1.4'
O O 0.0106 0.0000 'International Tables Vol C Tables 4.2.6.8 and 6.1.1.4'

loop_
_geom_angle_atom_site_label_1
_geom_angle_atom_site_label_2
_geom_angle_atom_site_label_3
_geom_angle
C8 N1 C5 125.5(2)
C8 N1 C9 110.9(2)
C5 N1 C9 122.3(2)
C8 O2 C10 109.46(18)
C10 O4 C14 113.54(19)
C15 O5 C13 106.81(19)
C12 O6 C15 107.8(2)
C2 C1 H1A 109.5
C2 C1 H1B 109.5
H1A C1 H1B 109.5
C2 C1 H1C 109.5
H1A C1 H1C 109.5
H1B C1 H1C 109.5
C3 C2 C7 117.1(3)
C3 C2 C1 121.7(3)
C7 C2 C1 121.2(3)
C2 C3 C4 122.3(3)
C2 C3 H3 118.9
C4 C3 H3 118.9
C3 C4 C5 120.4(3)
C3 C4 H4 119.8
C5 C4 H4 119.8
C6 C5 C4 118.2(3)
C6 C5 N1 122.4(2)
C4 C5 N1 119.4(2)
C5 C6 C7 119.7(3)
C5 C6 H6 120.2
C7 C6 H6 120.2
C2 C7 C6 122.3(3)
C2 C7 H7 118.9
C6 C7 H7 118.9
O1 C8 N1 130.1(2)
O1 C8 O2 120.5(2)
N1 C8 O2 109.4(2)
N1 C9 C10 101.55(19)
N1 C9 H9A 111.5
C10 C9 H9A 111.5
N1 C9 H9B 111.5
C10 C9 H9B 111.5
H9A C9 H9B 109.3
O4 C10 O2 110.5(2)
O4 C10 C9 109.00(19)
O2 C10 C9 105.54(17)
O4 C10 C11 106.10(18)
O2 C10 C11 108.94(19)
C9 C10 C11 116.8(2)
O3 C11 C12 124.6(3)
O3 C11 C10 121.4(3)
C12 C11 C10 113.8(2)
O6 C12 C11 112.6(2)
O6 C12 C13 103.6(2)
C11 C12 C13 110.3(2)
O6 C12 H12 110.1
C11 C12 H12 110.1
C13 C12 H12 110.1
O5 C13 C14 111.3(2)
O5 C13 C12 100.3(2)
C14 C13 C12 116.0(2)
O5 C13 H13 109.6
C14 C13 H13 109.6
C12 C13 H13 109.6
O4 C14 C13 113.3(2)
O4 C14 H14A 108.9
C13 C14 H14A 108.9
O4 C14 H14B 108.9
C13 C14 H14B 108.9
H14A C14 H14B 107.7
O5 C15 O6 106.1(2)
O5 C15 C17 108.0(3)
O6 C15 C17 110.0(2)
O5 C15 C16 111.4(3)
O6 C15 C16 108.8(3)
C17 C15 C16 112.3(3)
C15 C16 H16A 109.5
C15 C16 H16B 109.5
H16A C16 H16B 109.5
C15 C16 H16C 109.5
H16A C16 H16C 109.5
H16B C16 H16C 109.5
C15 C17 H17A 109.5
C15 C17 H17B 109.5
H17A C17 H17B 109.5
C15 C17 H17C 109.5
H17A C17 H17C 109.5
H17B C17 H17C 109.5

loop_
_geom_bond_atom_site_label_1
_geom_bond_atom_site_label_2
_geom_bond_distance
N1 C8 1.356(3)
N1 C5 1.415(3)
N1 C9 1.463(3)
O1 C8 1.199(3)
O2 C8 1.374(3)
O2 C10 1.426(3)
O3 C11 1.205(3)
O4 C10 1.405(3)
O4 C14 1.440(3)
O5 C15 1.423(3)
O5 C13 1.427(3)
O6 C12 1.417(3)
O6 C15 1.432(3)
C1 C2 1.516(4)
C1 H1A 0.9600
C1 H1B 0.9600
C1 H1C 0.9600
C2 C3 1.364(4)
C2 C7 1.380(5)
C3 C4 1.380(4)
C3 H3 0.9300
C4 C5 1.390(4)
C4 H4 0.9300
C5 C6 1.387(3)
C6 C7 1.389(4)
C6 H6 0.9300
C7 H7 0.9300
C9 C10 1.511(3)
C9 H9A 0.9700
C9 H9B 0.9700
C10 C11 1.528(4)
C11 C12 1.508(4)
C12 C13 1.517(4)
C12 H12 0.9800
C13 C14 1.495(4)
C13 H13 0.9800
C14 H14A 0.9700
C14 H14B 0.9700
C15 C17 1.506(4)
C15 C16 1.510(4)
C16 H16A 0.9600
C16 H16B 0.9600
C16 H16C 0.9600
C17 H17A 0.9600
C17 H17B 0.9600
C17 H17C 0.9600

loop_
_geom_hbond_atom_site_label_D
_geom_hbond_atom_site_label_H
_geom_hbond_atom_site_label_A
_geom_hbond_site_symmetry_A
_geom_hbond_distance_DH
_geom_hbond_distance_HA
_geom_hbond_distance_DA
_geom_hbond_angle_DHA
C9 H9B O1 2_745 0.97 2.54 3.093(3) 116
C14 H14B O4 2_655 0.97 2.55 3.426(3) 151

loop_
_geom_torsion_atom_site_label_1
_geom_torsion_atom_site_label_2
_geom_torsion_atom_site_label_3
_geom_torsion_atom_site_label_4
_geom_torsion
C7 C2 C3 C4 0.6(4)
C1 C2 C3 C4 -177.1(3)
C2 C3 C4 C5 0.2(4)
C3 C4 C5 C6 -0.6(4)
C3 C4 C5 N1 -179.6(2)
C8 N1 C5 C6 16.7(4)
C9 N1 C5 C6 -177.0(2)
C8 N1 C5 C4 -164.3(2)
C9 N1 C5 C4 1.9(3)
C4 C5 C6 C7 0.2(4)
N1 C5 C6 C7 179.2(2)
C3 C2 C7 C6 -1.0(4)
C1 C2 C7 C6 176.7(3)
C5 C6 C7 C2 0.6(4)
C5 N1 C8 O1 -7.5(4)
C9 N1 C8 O1 -175.0(3)
C5 N1 C8 O2 173.46(19)
C9 N1 C8 O2 5.9(3)
C10 O2 C8 O1 -172.9(2)
C10 O2 C8 N1 6.2(3)
C8 N1 C9 C10 -14.5(2)
C5 N1 C9 C10 177.48(19)
C14 O4 C10 O2 53.3(3)
C14 O4 C10 C9 168.83(19)
C14 O4 C10 C11 -64.6(2)
C8 O2 C10 O4 102.5(2)
C8 O2 C10 C9 -15.2(3)
C8 O2 C10 C11 -141.4(2)
N1 C9 C10 O4 -101.3(2)
N1 C9 C10 O2 17.4(2)
N1 C9 C10 C11 138.56(19)
O4 C10 C11 O3 -113.6(3)
O2 C10 C11 O3 127.4(3)
C9 C10 C11 O3 8.0(3)
O4 C10 C11 C12 61.1(2)
O2 C10 C11 C12 -57.9(2)
C9 C10 C11 C12 -177.25(19)
C15 O6 C12 C11 95.7(3)
C15 O6 C12 C13 -23.5(3)
O3 C11 C12 O6 12.3(4)
C10 C11 C12 O6 -162.21(18)
O3 C11 C12 C13 127.5(3)
C10 C11 C12 C13 -47.0(3)
C15 O5 C13 C14 -160.6(2)
C15 O5 C13 C12 -37.3(2)
O6 C12 C13 O5 36.9(2)
C11 C12 C13 O5 -83.8(2)
O6 C12 C13 C14 157.0(2)
C11 C12 C13 C14 36.3(3)
C10 O4 C14 C13 56.3(3)
O5 C13 C14 O4 73.7(3)
C12 C13 C14 O4 -40.2(3)
C13 O5 C15 O6 24.2(3)
C13 O5 C15 C17 142.0(2)
C13 O5 C15 C16 -94.1(3)
C12 O6 C15 O5 0.8(3)
C12 O6 C15 C17 -115.8(3)
C12 O6 C15 C16 120.8(3)

loop_
_cod_related_entry_id
_cod_related_entry_database
_cod_related_entry_code
1 ChemSpider 24741013
